data_4080012
loop_
_publ_author_name
'Meiries, Sebastien'
'Speck, Klaus'
'Cordes, David B.'
'Slawin, Alexandra M. Z.'
'Nolan, Steven P.'

_publ_section_title
;
 [Pd(IPr*OMe)(acac)Cl]: Tuning the N-Heterocyclic Carbene in Catalytic
 C--N Bond Formation
;
_journal_issue 1
_journal_name_full Organometallics
_journal_page_first 330
_journal_paper_doi 10.1021/om3011867
_journal_volume 32
_journal_year 2013
_chemical_formula_moiety 'C74 H63 Cl N2 O4 Pd'
_chemical_formula_sum 'C74 H63 Cl N2 O4 Pd'
_chemical_formula_weight 1186.11
_chemical_name_systematic
; 
 ? 
;
_space_group_IT_number 14
_symmetry_cell_setting monoclinic
_symmetry_space_group_name_Hall '-P 2ybc'
_symmetry_space_group_name_H-M 'P 1 21/c 1'
_atom_sites_solution_hydrogens geom
_atom_sites_solution_primary direct
_atom_sites_solution_secondary difmap
_audit_creation_method SHELXL-97
_cell_angle_alpha 90.00
_cell_angle_beta 107.692(4)
_cell_angle_gamma 90.00
_cell_formula_units_Z 4
_cell_length_a 15.224(3)
_cell_length_b 20.393(3)
_cell_length_c 21.991(3)
_cell_measurement_reflns_used 20499
_cell_measurement_temperature 93(2)
_cell_measurement_theta_max 28.9
_cell_measurement_theta_min 1.4
_cell_volume 6504.5(18)
_computing_cell_refinement 'CrystalClear-SM Expert 2.0 (Rigaku, 2010)'
_computing_data_collection 'CrystalClear-SM Expert 2.0 (Rigaku, 2010)'
_computing_data_reduction 'CrystalClear-SM Expert 2.0 (Rigaku, 2010)'
_computing_molecular_graphics 'Bruker SHELXTL'
_computing_publication_material 'Bruker SHELXTL'
_computing_structure_refinement 'SHELXL-97 (Sheldrick, 1997)'
_computing_structure_solution 'SHELXS-97 (Sheldrick, 1990)'
_diffrn_ambient_temperature 93(2)
_diffrn_detector_area_resol_mean 14.7059
_diffrn_measured_fraction_theta_full 0.996
_diffrn_measured_fraction_theta_max 0.993
_diffrn_measurement_device_type CCD
_diffrn_measurement_method '\w and \f scans'
_diffrn_radiation_monochromator graphite
_diffrn_radiation_source 'fine-focus sealed tube'
_diffrn_radiation_type MoK\a
_diffrn_radiation_wavelength 0.71073
_diffrn_reflns_av_R_equivalents 0.0638
_diffrn_reflns_av_sigmaI/netI 0.0744
_diffrn_reflns_limit_h_max 14
_diffrn_reflns_limit_h_min -18
_diffrn_reflns_limit_k_max 24
_diffrn_reflns_limit_k_min -24
_diffrn_reflns_limit_l_max 26
_diffrn_reflns_limit_l_min -22
_diffrn_reflns_number 41230
_diffrn_reflns_theta_full 25.00
_diffrn_reflns_theta_max 25.35
_diffrn_reflns_theta_min 1.39
_exptl_absorpt_coefficient_mu 0.375
_exptl_absorpt_correction_T_max 1.000
_exptl_absorpt_correction_T_min 0.773
_exptl_absorpt_correction_type multi-scan
_exptl_absorpt_process_details 'Jacobson, R. (1998) Private communication'
_exptl_crystal_colour Yellow
_exptl_crystal_density_diffrn 1.211
_exptl_crystal_density_method 'not measured'
_exptl_crystal_description Prism
_exptl_crystal_F_000 2464
_exptl_crystal_size_max 0.25
_exptl_crystal_size_mid 0.15
_exptl_crystal_size_min 0.10
_refine_diff_density_max 2.492
_refine_diff_density_min -1.147
_refine_diff_density_rms 0.147
_refine_ls_extinction_method none
_refine_ls_goodness_of_fit_ref 1.078
_refine_ls_hydrogen_treatment constr
_refine_ls_matrix_type full
_refine_ls_number_parameters 743
_refine_ls_number_reflns 11842
_refine_ls_number_restraints 0
_refine_ls_restrained_S_all 1.078
_refine_ls_R_factor_all 0.0953
_refine_ls_R_factor_gt 0.0756
_refine_ls_shift/su_max 0.001
_refine_ls_shift/su_mean 0.000
_refine_ls_structure_factor_coef Fsqd
_refine_ls_weighting_details 'calc w=1/[\s^2^(Fo^2^)+(0.1385P)^2^+15.6361P] where P=(Fo^2^+2Fc^2^)/3'
_refine_ls_weighting_scheme calc
_refine_ls_wR_factor_gt 0.2339
_refine_ls_wR_factor_ref 0.2508
_reflns_number_gt 9159
_reflns_number_total 11842
_reflns_threshold_expression >2sigma(I)
_cod_data_source_file om3011867_si_002.cif
_cod_data_source_block 12
_cod_depositor_comments
;
The following automatic conversions were performed:

'_symmetry_cell_setting' value 'Monoclinic' changed to 'monoclinic'
according to /home/saulius/struct/CIF-dictionaries/cif_core.dic
dictionary named 'cif_core.dic' version 2.4.2 from 2011-04-26.

Automatic conversion script
Id: cif_fix_values 1891 2012-01-12 08:04:46Z andrius 
;
_cod_original_cell_volume 6504.4(18)
_cod_original_sg_symbol_H-M 'P 21/c'
_cod_database_code 4080012

loop_
_symmetry_equiv_pos_as_xyz
'x, y, z'
'-x, y+1/2, -z+1/2'
'-x, -y, -z'
'x, -y-1/2, z-1/2'

loop_
_atom_site_label
_atom_site_type_symbol
_atom_site_fract_x
_atom_site_fract_y
_atom_site_fract_z
_atom_site_U_iso_or_equiv
_atom_site_adp_type
_atom_site_occupancy
_atom_site_symmetry_multiplicity
_atom_site_calc_flag
_atom_site_refinement_flags
Pd1 Pd 0.77370(3) 0.227207(19) 0.245143(19) 0.02398(17) Uani 1 1 d .
Cl1 Cl 0.83767(10) 0.26943(7) 0.17167(7) 0.0342(3) Uani 1 1 d .
O1 O 0.5236(3) 0.2185(2) -0.03808(19) 0.0355(10) Uani 1 1 d .
O2 O 1.1355(3) 0.15158(19) 0.50149(17) 0.0332(9) Uani 1 1 d .
O3 O 0.7094(2) 0.18662(18) 0.30716(19) 0.0290(9) Uani 1 1 d .
O4 O 0.7367(3) 0.3206(2) 0.26129(19) 0.0366(10) Uani 1 1 d .
N2 N 0.7674(3) 0.1007(2) 0.17614(19) 0.0218(9) Uani 1 1 d .
N5 N 0.8706(3) 0.0972(2) 0.26816(19) 0.0213(9) Uani 1 1 d .
C1 C 0.8080(3) 0.1376(3) 0.2280(2) 0.0231(11) Uani 1 1 d .
C3 C 0.8019(3) 0.0374(2) 0.1844(2) 0.0232(11) Uani 1 1 d .
H3A H 0.7830 0.0021 0.1551 0.028 Uiso 1 1 calc R
C4 C 0.8664(4) 0.0351(3) 0.2409(2) 0.0249(11) Uani 1 1 d .
H4A H 0.9027 -0.0019 0.2592 0.030 Uiso 1 1 calc R
C6 C 0.7012(3) 0.1266(2) 0.1189(2) 0.0218(11) Uani 1 1 d .
C7 C 0.6109(4) 0.1385(3) 0.1196(2) 0.0259(11) Uani 1 1 d .
C8 C 0.5505(4) 0.1693(3) 0.0668(3) 0.0302(12) Uani 1 1 d .
H8A H 0.4893 0.1788 0.0665 0.036 Uiso 1 1 calc R
C9 C 0.5792(4) 0.1863(3) 0.0146(3) 0.0295(12) Uani 1 1 d .
C10 C 0.6665(4) 0.1691(3) 0.0128(2) 0.0280(12) Uani 1 1 d .
H10A H 0.6843 0.1790 -0.0240 0.034 Uiso 1 1 calc R
C11 C 0.7282(3) 0.1376(3) 0.0642(2) 0.0243(11) Uani 1 1 d .
C12 C 0.5784(4) 0.1119(3) 0.1736(3) 0.0273(12) Uani 1 1 d .
H12A H 0.6276 0.1220 0.2145 0.033 Uiso 1 1 calc R
C13 C 0.4895(4) 0.1446(3) 0.1773(3) 0.0283(12) Uani 1 1 d .
C14 C 0.4910(4) 0.2119(3) 0.1897(3) 0.0374(14) Uani 1 1 d .
H14A H 0.5466 0.2358 0.1962 0.045 Uiso 1 1 calc R
C15 C 0.4115(5) 0.2446(4) 0.1926(4) 0.0487(17) Uani 1 1 d .
H15A H 0.4128 0.2904 0.2008 0.058 Uiso 1 1 calc R
C16 C 0.3309(5) 0.2089(4) 0.1834(4) 0.0490(17) Uani 1 1 d .
H16A H 0.2763 0.2304 0.1850 0.059 Uiso 1 1 calc R
C17 C 0.3298(5) 0.1434(4) 0.1721(4) 0.061(2) Uani 1 1 d .
H17A H 0.2743 0.1194 0.1660 0.073 Uiso 1 1 calc R
C18 C 0.4091(4) 0.1110(3) 0.1695(3) 0.0412(15) Uani 1 1 d .
H18A H 0.4073 0.0650 0.1621 0.049 Uiso 1 1 calc R
C19 C 0.5699(4) 0.0374(3) 0.1685(3) 0.0304(12) Uani 1 1 d .
C20 C 0.5826(4) 0.0004(3) 0.2240(3) 0.0441(16) Uani 1 1 d .
H20A H 0.5965 0.0221 0.2641 0.053 Uiso 1 1 calc R
C21 C 0.5752(5) -0.0678(3) 0.2216(4) 0.056(2) Uani 1 1 d .
H21A H 0.5855 -0.0925 0.2597 0.067 Uiso 1 1 calc R
C22 C 0.5523(4) -0.0996(3) 0.1619(4) 0.054(2) Uani 1 1 d .
H22A H 0.5454 -0.1459 0.1593 0.065 Uiso 1 1 calc R
C23 C 0.5400(4) -0.0635(3) 0.1079(4) 0.0463(17) Uani 1 1 d .
H23A H 0.5252 -0.0850 0.0677 0.056 Uiso 1 1 calc R
C24 C 0.5490(4) 0.0049(3) 0.1106(3) 0.0368(14) Uani 1 1 d .
H24A H 0.5407 0.0292 0.0724 0.044 Uiso 1 1 calc R
C25 C 0.4319(5) 0.2346(4) -0.0380(4) 0.057(2) Uani 1 1 d .
H25A H 0.4023 0.2624 -0.0749 0.086 Uiso 1 1 calc R
H25B H 0.4346 0.2583 0.0013 0.086 Uiso 1 1 calc R
H25C H 0.3960 0.1943 -0.0404 0.086 Uiso 1 1 calc R
C26 C 0.8170(4) 0.1081(3) 0.0577(3) 0.0257(11) Uani 1 1 d .
H26A H 0.8636 0.1095 0.1010 0.031 Uiso 1 1 calc R
C27 C 0.8575(4) 0.1465(3) 0.0128(3) 0.0266(12) Uani 1 1 d .
C28 C 0.8524(4) 0.1239(3) -0.0479(3) 0.0326(13) Uani 1 1 d .
H28A H 0.8219 0.0837 -0.0629 0.039 Uiso 1 1 calc R
C29 C 0.8922(4) 0.1602(3) -0.0869(3) 0.0383(14) Uani 1 1 d .
H29A H 0.8870 0.1446 -0.1285 0.046 Uiso 1 1 calc R
C30 C 0.9381(4) 0.2174(3) -0.0664(3) 0.0374(14) Uani 1 1 d .
H30A H 0.9658 0.2411 -0.0930 0.045 Uiso 1 1 calc R
C31 C 0.9437(5) 0.2403(3) -0.0052(3) 0.0413(15) Uani 1 1 d .
H31A H 0.9755 0.2800 0.0100 0.050 Uiso 1 1 calc R
C32 C 0.9031(4) 0.2056(3) 0.0330(3) 0.0375(14) Uani 1 1 d .
H32A H 0.9063 0.2223 0.0739 0.045 Uiso 1 1 calc R
C33 C 0.8021(4) 0.0355(3) 0.0386(2) 0.0281(12) Uani 1 1 d .
C34 C 0.7161(4) 0.0093(3) 0.0066(3) 0.0368(14) Uani 1 1 d .
H34A H 0.6631 0.0367 -0.0037 0.044 Uiso 1 1 calc R
C35 C 0.7070(5) -0.0564(3) -0.0105(4) 0.0487(17) Uani 1 1 d .
H35A H 0.6477 -0.0738 -0.0320 0.058 Uiso 1 1 calc R
C36 C 0.7834(5) -0.0967(3) 0.0035(3) 0.0479(17) Uani 1 1 d .
H36A H 0.7771 -0.1419 -0.0077 0.057 Uiso 1 1 calc R
C37 C 0.8687(5) -0.0708(3) 0.0338(3) 0.0419(15) Uani 1 1 d .
H37A H 0.9219 -0.0978 0.0425 0.050 Uiso 1 1 calc R
C38 C 0.8777(4) -0.0065(3) 0.0516(3) 0.0363(14) Uani 1 1 d .
H38A H 0.9372 0.0102 0.0735 0.044 Uiso 1 1 calc R
C39 C 0.9372(3) 0.1150(2) 0.3285(2) 0.0227(11) Uani 1 1 d .
C40 C 0.9261(4) 0.0926(2) 0.3862(2) 0.0244(11) Uani 1 1 d .
C41 C 0.9947(4) 0.1054(3) 0.4426(2) 0.0258(11) Uani 1 1 d .
H41A H 0.9880 0.0906 0.4819 0.031 Uiso 1 1 calc R
C42 C 1.0735(4) 0.1398(3) 0.4421(2) 0.0260(11) Uani 1 1 d .
C43 C 1.0835(4) 0.1617(2) 0.3857(2) 0.0247(11) Uani 1 1 d .
H43A H 1.1375 0.1853 0.3861 0.030 Uiso 1 1 calc R
C44 C 1.0159(4) 0.1499(3) 0.3278(2) 0.0248(11) Uani 1 1 d .
C45 C 0.8434(4) 0.0501(3) 0.3872(3) 0.0274(12) Uani 1 1 d .
H45A H 0.7895 0.0650 0.3511 0.033 Uiso 1 1 calc R
C46 C 0.8184(4) 0.0612(3) 0.4492(3) 0.0308(12) Uani 1 1 d .
C47 C 0.7997(4) 0.1243(3) 0.4659(3) 0.0388(14) Uani 1 1 d .
H47A H 0.8015 0.1599 0.4384 0.047 Uiso 1 1 calc R
C48 C 0.7783(5) 0.1362(4) 0.5225(3) 0.0492(17) Uani 1 1 d .
H48A H 0.7650 0.1795 0.5331 0.059 Uiso 1 1 calc R
C49 C 0.7767(5) 0.0841(4) 0.5633(3) 0.0530(18) Uani 1 1 d .
H49A H 0.7632 0.0919 0.6022 0.064 Uiso 1 1 calc R
C50 C 0.7945(5) 0.0219(4) 0.5473(3) 0.0481(17) Uani 1 1 d .
H50A H 0.7922 -0.0136 0.5748 0.058 Uiso 1 1 calc R
C51 C 0.8162(4) 0.0095(3) 0.4904(3) 0.0367(14) Uani 1 1 d .
H51A H 0.8293 -0.0339 0.4801 0.044 Uiso 1 1 calc R
C52 C 0.8601(4) -0.0214(3) 0.3754(2) 0.0298(12) Uani 1 1 d .
C53 C 0.9467(4) -0.0484(3) 0.3867(3) 0.0318(13) Uani 1 1 d .
H53A H 0.9995 -0.0215 0.4034 0.038 Uiso 1 1 calc R
C54 C 0.9585(5) -0.1147(3) 0.3740(3) 0.0363(14) Uani 1 1 d .
H54A H 1.0188 -0.1322 0.3821 0.044 Uiso 1 1 calc R
C55 C 0.8826(5) -0.1542(3) 0.3497(3) 0.0427(16) Uani 1 1 d .
H55A H 0.8900 -0.1991 0.3409 0.051 Uiso 1 1 calc R
C56 C 0.7951(5) -0.1275(3) 0.3383(3) 0.0422(15) Uani 1 1 d .
H56A H 0.7424 -0.1543 0.3212 0.051 Uiso 1 1 calc R
C57 C 0.7840(4) -0.0623(3) 0.3515(3) 0.0360(14) Uani 1 1 d .
H57A H 0.7236 -0.0451 0.3442 0.043 Uiso 1 1 calc R
C58 C 1.2163(5) 0.1875(4) 0.5038(3) 0.055(2) Uani 1 1 d .
H58A H 1.2531 0.1942 0.5485 0.082 Uiso 1 1 calc R
H58B H 1.1990 0.2302 0.4832 0.082 Uiso 1 1 calc R
H58C H 1.2527 0.1631 0.4816 0.082 Uiso 1 1 calc R
C59 C 1.0314(4) 0.1749(3) 0.2665(2) 0.0256(11) Uani 1 1 d .
H59A H 0.9703 0.1902 0.2381 0.031 Uiso 1 1 calc R
C60 C 1.0643(4) 0.1203(3) 0.2302(3) 0.0364(14) Uani 1 1 d .
C61 C 1.0939(4) 0.0590(3) 0.2564(4) 0.0469(17) Uani 1 1 d .
H61A H 1.0953 0.0503 0.2992 0.056 Uiso 1 1 calc R
C62 C 1.1211(5) 0.0106(4) 0.2223(4) 0.063(2) Uani 1 1 d .
H62A H 1.1406 -0.0310 0.2411 0.076 Uiso 1 1 calc R
C63 C 1.1195(5) 0.0235(5) 0.1606(5) 0.075(3) Uani 1 1 d .
H63A H 1.1375 -0.0097 0.1366 0.090 Uiso 1 1 calc R
C64 C 1.0909(5) 0.0867(5) 0.1320(4) 0.070(3) Uani 1 1 d .
H64A H 1.0911 0.0958 0.0897 0.084 Uiso 1 1 calc R
C65 C 1.0630(4) 0.1337(4) 0.1678(3) 0.0474(17) Uani 1 1 d .
H65A H 1.0429 0.1755 0.1497 0.057 Uiso 1 1 calc R
C66 C 1.0950(4) 0.2346(3) 0.2807(3) 0.0297(13) Uani 1 1 d .
C67 C 1.0586(4) 0.2951(3) 0.2929(3) 0.0340(13) Uani 1 1 d .
H67A H 0.9945 0.2991 0.2874 0.041 Uiso 1 1 calc R
C68 C 1.1159(5) 0.3487(3) 0.3129(3) 0.0410(15) Uani 1 1 d .
H68A H 1.0911 0.3891 0.3216 0.049 Uiso 1 1 calc R
C69 C 1.2097(5) 0.3435(3) 0.3203(3) 0.0439(16) Uani 1 1 d .
H69A H 1.2489 0.3804 0.3336 0.053 Uiso 1 1 calc R
C70 C 1.2452(4) 0.2852(3) 0.3083(3) 0.0409(15) Uani 1 1 d .
H70A H 1.3094 0.2818 0.3139 0.049 Uiso 1 1 calc R
C71 C 1.1885(4) 0.2300(3) 0.2877(3) 0.0326(13) Uani 1 1 d .
H71A H 1.2139 0.1900 0.2786 0.039 Uiso 1 1 calc R
C72 C 0.5995(5) 0.1784(4) 0.3582(3) 0.0538(18) Uani 1 1 d .
H72A H 0.6279 0.1350 0.3679 0.081 Uiso 1 1 calc R
H72B H 0.5370 0.1738 0.3286 0.081 Uiso 1 1 calc R
H72C H 0.5965 0.1991 0.3977 0.081 Uiso 1 1 calc R
C73 C 0.6558(4) 0.2199(3) 0.3283(3) 0.0422(16) Uani 1 1 d .
C74 C 0.6467(5) 0.2868(4) 0.3283(3) 0.0470(17) Uani 1 1 d .
H74A H 0.6090 0.3038 0.3520 0.056 Uiso 1 1 calc R
C75 C 0.6868(4) 0.3335(3) 0.2972(3) 0.0430(15) Uani 1 1 d .
C76 C 0.6687(5) 0.4060(3) 0.3031(4) 0.056(2) Uani 1 1 d .
H76A H 0.7252 0.4308 0.3068 0.084 Uiso 1 1 calc R
H76B H 0.6493 0.4134 0.3412 0.084 Uiso 1 1 calc R
H76C H 0.6199 0.4205 0.2651 0.084 Uiso 1 1 calc R

loop_
_atom_site_aniso_label
_atom_site_aniso_U_11
_atom_site_aniso_U_22
_atom_site_aniso_U_33
_atom_site_aniso_U_23
_atom_site_aniso_U_13
_atom_site_aniso_U_12
Pd1 0.0235(2) 0.0231(3) 0.0246(3) -0.00295(15) 0.00630(18) 0.00104(15)
Cl1 0.0392(8) 0.0332(8) 0.0325(8) 0.0055(6) 0.0144(6) -0.0001(6)
O1 0.032(2) 0.045(2) 0.026(2) 0.0107(17) 0.0027(17) 0.0123(18)
O2 0.035(2) 0.039(2) 0.0210(19) 0.0019(16) 0.0012(17) -0.0107(18)
O3 0.0207(17) 0.0246(19) 0.043(2) -0.0045(17) 0.0109(17) 0.0026(15)
O4 0.043(2) 0.031(2) 0.038(2) -0.0090(17) 0.014(2) 0.0024(18)
N2 0.023(2) 0.022(2) 0.020(2) -0.0019(17) 0.0051(18) -0.0012(17)
N5 0.021(2) 0.020(2) 0.022(2) 0.0008(17) 0.0059(18) 0.0022(17)
C1 0.022(2) 0.029(3) 0.021(3) 0.001(2) 0.010(2) 0.001(2)
C3 0.027(3) 0.021(3) 0.021(3) 0.000(2) 0.005(2) -0.001(2)
C4 0.030(3) 0.021(3) 0.024(3) 0.001(2) 0.008(2) 0.000(2)
C6 0.024(2) 0.018(2) 0.020(2) -0.004(2) 0.002(2) -0.002(2)
C7 0.027(3) 0.025(3) 0.025(3) -0.006(2) 0.007(2) -0.003(2)
C8 0.025(3) 0.032(3) 0.032(3) -0.006(2) 0.005(2) 0.003(2)
C9 0.032(3) 0.027(3) 0.023(3) 0.000(2) -0.002(2) 0.001(2)
C10 0.032(3) 0.031(3) 0.019(3) 0.000(2) 0.005(2) 0.003(2)
C11 0.022(2) 0.026(3) 0.023(3) -0.007(2) 0.004(2) -0.004(2)
C12 0.027(3) 0.031(3) 0.025(3) -0.005(2) 0.010(2) -0.006(2)
C13 0.026(3) 0.031(3) 0.026(3) -0.002(2) 0.007(2) -0.002(2)
C14 0.028(3) 0.036(3) 0.047(4) -0.007(3) 0.008(3) 0.001(2)
C15 0.048(4) 0.039(4) 0.061(5) -0.011(3) 0.021(4) 0.010(3)
C16 0.042(4) 0.046(4) 0.069(5) 0.009(4) 0.033(4) 0.017(3)
C17 0.036(4) 0.046(4) 0.112(7) 0.001(4) 0.039(4) 0.002(3)
C18 0.031(3) 0.035(3) 0.062(4) -0.007(3) 0.020(3) 0.000(3)
C19 0.020(3) 0.029(3) 0.042(3) -0.002(2) 0.009(2) -0.003(2)
C20 0.041(4) 0.040(4) 0.043(4) 0.002(3) 0.000(3) -0.002(3)
C21 0.041(4) 0.038(4) 0.081(6) 0.019(4) 0.006(4) -0.001(3)
C22 0.023(3) 0.030(3) 0.100(6) -0.003(4) 0.007(4) -0.001(3)
C23 0.036(3) 0.037(4) 0.068(5) -0.013(3) 0.020(3) -0.003(3)
C24 0.032(3) 0.031(3) 0.048(4) -0.010(3) 0.013(3) -0.004(2)
C25 0.050(4) 0.073(5) 0.044(4) 0.007(4) 0.006(3) 0.025(4)
C26 0.025(3) 0.029(3) 0.024(3) 0.001(2) 0.008(2) 0.003(2)
C27 0.024(3) 0.030(3) 0.027(3) 0.001(2) 0.010(2) -0.002(2)
C28 0.035(3) 0.038(3) 0.025(3) 0.000(2) 0.009(2) -0.008(3)
C29 0.043(3) 0.047(4) 0.029(3) -0.004(3) 0.016(3) -0.002(3)
C30 0.043(3) 0.033(3) 0.043(4) 0.010(3) 0.023(3) 0.008(3)
C31 0.051(4) 0.035(3) 0.042(4) 0.002(3) 0.020(3) -0.011(3)
C32 0.047(4) 0.035(3) 0.034(3) 0.001(3) 0.017(3) -0.002(3)
C33 0.035(3) 0.030(3) 0.022(3) 0.005(2) 0.012(2) 0.003(2)
C34 0.036(3) 0.036(3) 0.037(3) -0.007(3) 0.010(3) 0.000(3)
C35 0.044(4) 0.043(4) 0.059(4) -0.011(3) 0.016(3) -0.002(3)
C36 0.069(5) 0.028(3) 0.049(4) -0.006(3) 0.022(4) 0.003(3)
C37 0.053(4) 0.036(3) 0.037(3) 0.007(3) 0.015(3) 0.019(3)
C38 0.038(3) 0.040(3) 0.030(3) 0.002(3) 0.010(3) 0.007(3)
C39 0.025(3) 0.020(3) 0.022(3) -0.003(2) 0.006(2) 0.004(2)
C40 0.026(3) 0.024(3) 0.025(3) 0.000(2) 0.009(2) -0.003(2)
C41 0.032(3) 0.024(3) 0.022(3) 0.001(2) 0.009(2) -0.005(2)
C42 0.027(3) 0.023(3) 0.023(3) -0.001(2) 0.000(2) -0.002(2)
C43 0.026(3) 0.023(3) 0.026(3) 0.000(2) 0.008(2) -0.005(2)
C44 0.028(3) 0.024(3) 0.024(3) 0.001(2) 0.009(2) 0.004(2)
C45 0.028(3) 0.030(3) 0.024(3) 0.001(2) 0.009(2) -0.004(2)
C46 0.032(3) 0.033(3) 0.030(3) -0.002(2) 0.013(2) -0.006(2)
C47 0.038(3) 0.043(4) 0.039(3) -0.007(3) 0.018(3) -0.008(3)
C48 0.059(4) 0.051(4) 0.044(4) -0.012(3) 0.024(3) -0.005(3)
C49 0.061(4) 0.066(5) 0.041(4) -0.013(3) 0.028(3) -0.012(4)
C50 0.064(4) 0.050(4) 0.036(4) 0.004(3) 0.025(3) -0.014(3)
C51 0.039(3) 0.046(4) 0.027(3) -0.003(3) 0.012(3) -0.011(3)
C52 0.041(3) 0.031(3) 0.017(3) 0.003(2) 0.009(2) -0.006(2)
C53 0.037(3) 0.035(3) 0.021(3) 0.000(2) 0.004(2) -0.002(2)
C54 0.048(4) 0.036(3) 0.024(3) 0.003(2) 0.011(3) 0.004(3)
C55 0.066(4) 0.030(3) 0.030(3) -0.001(3) 0.012(3) -0.004(3)
C56 0.051(4) 0.035(3) 0.037(3) -0.008(3) 0.009(3) -0.017(3)
C57 0.037(3) 0.036(3) 0.030(3) -0.003(3) 0.002(3) -0.005(3)
C58 0.047(4) 0.069(5) 0.037(4) 0.003(3) -0.004(3) -0.033(4)
C59 0.024(3) 0.030(3) 0.023(3) -0.002(2) 0.008(2) -0.002(2)
C60 0.029(3) 0.049(4) 0.037(3) -0.018(3) 0.017(3) -0.012(3)
C61 0.035(3) 0.050(4) 0.058(4) -0.016(3) 0.018(3) 0.001(3)
C62 0.047(4) 0.066(5) 0.081(6) -0.023(4) 0.024(4) 0.006(4)
C63 0.039(4) 0.103(8) 0.088(7) -0.056(6) 0.026(4) -0.008(4)
C64 0.049(4) 0.125(8) 0.045(4) -0.039(5) 0.027(4) -0.031(5)
C65 0.039(3) 0.074(5) 0.033(3) -0.020(3) 0.016(3) -0.020(3)
C66 0.028(3) 0.042(3) 0.017(3) 0.002(2) 0.006(2) -0.005(2)
C67 0.035(3) 0.036(3) 0.035(3) -0.002(3) 0.015(3) -0.004(3)
C68 0.052(4) 0.040(4) 0.034(3) -0.003(3) 0.018(3) -0.007(3)
C69 0.047(4) 0.046(4) 0.036(3) -0.005(3) 0.009(3) -0.021(3)
C70 0.034(3) 0.057(4) 0.029(3) 0.004(3) 0.005(3) -0.010(3)
C71 0.031(3) 0.038(3) 0.029(3) 0.003(2) 0.009(3) -0.009(2)
C72 0.050(4) 0.071(5) 0.049(4) -0.006(4) 0.028(3) -0.011(4)
C73 0.034(3) 0.053(4) 0.040(4) -0.009(3) 0.012(3) -0.003(3)
C74 0.043(4) 0.050(4) 0.054(4) -0.019(3) 0.025(3) 0.000(3)
C75 0.037(3) 0.044(4) 0.047(4) -0.008(3) 0.012(3) 0.000(3)
C76 0.050(4) 0.042(4) 0.082(5) -0.017(4) 0.029(4) 0.005(3)

loop_
_atom_type_symbol
_atom_type_description
_atom_type_scat_dispersion_real
_atom_type_scat_dispersion_imag
_atom_type_scat_source
C C 0.0033 0.0016 'International Tables Vol C Tables 4.2.6.8 and 6.1.1.4'
H H 0.0000 0.0000 'International Tables Vol C Tables 4.2.6.8 and 6.1.1.4'
N N 0.0061 0.0033 'International Tables Vol C Tables 4.2.6.8 and 6.1.1.4'
O O 0.0106 0.0060 'International Tables Vol C Tables 4.2.6.8 and 6.1.1.4'
Cl Cl 0.1484 0.1585 'International Tables Vol C Tables 4.2.6.8 and 6.1.1.4'
Pd Pd -0.9988 1.0072 'International Tables Vol C Tables 4.2.6.8 and 6.1.1.4'

loop_
_geom_angle_atom_site_label_1
_geom_angle_atom_site_label_2
_geom_angle_atom_site_label_3
_geom_angle
C1 Pd1 O4 178.98(19)
C1 Pd1 O3 87.76(18)
O4 Pd1 O3 92.69(15)
C1 Pd1 Cl1 91.14(15)
O4 Pd1 Cl1 88.36(13)
O3 Pd1 Cl1 176.53(11)
C9 O1 C25 117.3(5)
C42 O2 C58 117.5(4)
C73 O3 Pd1 121.2(4)
C75 O4 Pd1 123.0(4)
C1 N2 C3 110.6(4)
C1 N2 C6 123.2(4)
C3 N2 C6 126.1(4)
C1 N5 C4 109.8(4)
C1 N5 C39 126.8(4)
C4 N5 C39 123.3(4)
N2 C1 N5 105.1(4)
N2 C1 Pd1 126.9(4)
N5 C1 Pd1 127.7(4)
C4 C3 N2 107.4(4)
C4 C3 H3A 126.3
N2 C3 H3A 126.3
C3 C4 N5 107.1(4)
C3 C4 H4A 126.4
N5 C4 H4A 126.4
C7 C6 C11 121.7(5)
C7 C6 N2 118.6(5)
C11 C6 N2 119.7(4)
C8 C7 C6 118.1(5)
C8 C7 C12 121.6(5)
C6 C7 C12 120.0(5)
C9 C8 C7 120.5(5)
C9 C8 H8A 119.8
C7 C8 H8A 119.8
O1 C9 C10 116.5(5)
O1 C9 C8 123.2(5)
C10 C9 C8 120.3(5)
C9 C10 C11 120.7(5)
C9 C10 H10A 119.6
C11 C10 H10A 119.6
C10 C11 C6 118.0(5)
C10 C11 C26 120.4(5)
C6 C11 C26 121.1(5)
C7 C12 C19 109.8(5)
C7 C12 C13 112.8(5)
C19 C12 C13 112.4(4)
C7 C12 H12A 107.2
C19 C12 H12A 107.2
C13 C12 H12A 107.2
C18 C13 C14 118.5(5)
C18 C13 C12 123.1(5)
C14 C13 C12 118.4(5)
C15 C14 C13 120.9(6)
C15 C14 H14A 119.5
C13 C14 H14A 119.5
C16 C15 C14 118.8(6)
C16 C15 H15A 120.6
C14 C15 H15A 120.6
C17 C16 C15 120.3(6)
C17 C16 H16A 119.9
C15 C16 H16A 119.9
C16 C17 C18 120.7(7)
C16 C17 H17A 119.6
C18 C17 H17A 119.6
C13 C18 C17 120.8(6)
C13 C18 H18A 119.6
C17 C18 H18A 119.6
C24 C19 C20 118.6(6)
C24 C19 C12 122.4(5)
C20 C19 C12 119.1(5)
C21 C20 C19 121.0(7)
C21 C20 H20A 119.5
C19 C20 H20A 119.5
C20 C21 C22 119.3(7)
C20 C21 H21A 120.3
C22 C21 H21A 120.3
C23 C22 C21 119.5(6)
C23 C22 H22A 120.2
C21 C22 H22A 120.2
C22 C23 C24 121.0(7)
C22 C23 H23A 119.5
C24 C23 H23A 119.5
C19 C24 C23 120.5(6)
C19 C24 H24A 119.7
C23 C24 H24A 119.7
O1 C25 H25A 109.5
O1 C25 H25B 109.5
H25A C25 H25B 109.5
O1 C25 H25C 109.5
H25A C25 H25C 109.5
H25B C25 H25C 109.5
C11 C26 C27 113.7(4)
C11 C26 C33 110.1(4)
C27 C26 C33 111.8(4)
C11 C26 H26A 107.0
C27 C26 H26A 107.0
C33 C26 H26A 107.0
C28 C27 C32 117.9(5)
C28 C27 C26 122.2(5)
C32 C27 C26 119.8(5)
C27 C28 C29 120.2(5)
C27 C28 H28A 119.9
C29 C28 H28A 119.9
C30 C29 C28 121.5(6)
C30 C29 H29A 119.2
C28 C29 H29A 119.2
C29 C30 C31 118.5(6)
C29 C30 H30A 120.7
C31 C30 H30A 120.7
C32 C31 C30 120.3(6)
C32 C31 H31A 119.9
C30 C31 H31A 119.9
C31 C32 C27 121.5(6)
C31 C32 H32A 119.3
C27 C32 H32A 119.3
C34 C33 C38 117.4(5)
C34 C33 C26 123.2(5)
C38 C33 C26 119.4(5)
C35 C34 C33 120.7(6)
C35 C34 H34A 119.7
C33 C34 H34A 119.7
C36 C35 C34 120.4(6)
C36 C35 H35A 119.8
C34 C35 H35A 119.8
C37 C36 C35 119.2(6)
C37 C36 H36A 120.4
C35 C36 H36A 120.4
C38 C37 C36 120.5(6)
C38 C37 H37A 119.7
C36 C37 H37A 119.7
C37 C38 C33 121.9(6)
C37 C38 H38A 119.1
C33 C38 H38A 119.1
C44 C39 C40 120.9(5)
C44 C39 N5 118.7(5)
C40 C39 N5 120.2(5)
C41 C40 C39 118.9(5)
C41 C40 C45 119.6(5)
C39 C40 C45 121.4(5)
C40 C41 C42 120.5(5)
C40 C41 H41A 119.8
C42 C41 H41A 119.8
C43 C42 O2 124.5(5)
C43 C42 C41 120.3(5)
O2 C42 C41 115.2(5)
C42 C43 C44 121.1(5)
C42 C43 H43A 119.4
C44 C43 H43A 119.4
C43 C44 C39 118.3(5)
C43 C44 C59 118.7(5)
C39 C44 C59 122.9(5)
C52 C45 C40 111.0(5)
C52 C45 C46 113.1(4)
C40 C45 C46 110.8(4)
C52 C45 H45A 107.2
C40 C45 H45A 107.2
C46 C45 H45A 107.2
C47 C46 C51 118.7(5)
C47 C46 C45 119.6(5)
C51 C46 C45 121.6(5)
C46 C47 C48 121.0(6)
C46 C47 H47A 119.5
C48 C47 H47A 119.5
C49 C48 C47 119.6(7)
C49 C48 H48A 120.2
C47 C48 H48A 120.2
C50 C49 C48 119.8(6)
C50 C49 H49A 120.1
C48 C49 H49A 120.1
C49 C50 C51 120.9(6)
C49 C50 H50A 119.5
C51 C50 H50A 119.5
C46 C51 C50 119.9(6)
C46 C51 H51A 120.1
C50 C51 H51A 120.1
C53 C52 C57 117.9(5)
C53 C52 C45 123.6(5)
C57 C52 C45 118.4(5)
C52 C53 C54 121.4(6)
C52 C53 H53A 119.3
C54 C53 H53A 119.3
C55 C54 C53 119.9(6)
C55 C54 H54A 120.1
C53 C54 H54A 120.1
C54 C55 C56 119.1(6)
C54 C55 H55A 120.4
C56 C55 H55A 120.4
C57 C56 C55 120.7(6)
C57 C56 H56A 119.6
C55 C56 H56A 119.6
C56 C57 C52 120.9(6)
C56 C57 H57A 119.6
C52 C57 H57A 119.6
O2 C58 H58A 109.5
O2 C58 H58B 109.5
H58A C58 H58B 109.5
O2 C58 H58C 109.5
H58A C58 H58C 109.5
H58B C58 H58C 109.5
C44 C59 C66 110.1(4)
C44 C59 C60 112.3(5)
C66 C59 C60 113.4(4)
C44 C59 H59A 106.9
C66 C59 H59A 106.9
C60 C59 H59A 106.9
C61 C60 C65 119.4(6)
C61 C60 C59 123.3(6)
C65 C60 C59 117.3(6)
C62 C61 C60 122.0(7)
C62 C61 H61A 119.0
C60 C61 H61A 119.0
C63 C62 C61 118.9(9)
C63 C62 H62A 120.6
C61 C62 H62A 120.6
C62 C63 C64 121.0(7)
C62 C63 H63A 119.5
C64 C63 H63A 119.5
C65 C64 C63 118.3(8)
C65 C64 H64A 120.9
C63 C64 H64A 120.9
C64 C65 C60 120.5(8)
C64 C65 H65A 119.8
C60 C65 H65A 119.8
C71 C66 C67 119.1(5)
C71 C66 C59 122.3(5)
C67 C66 C59 118.4(5)
C68 C67 C66 120.4(6)
C68 C67 H67A 119.8
C66 C67 H67A 119.8
C67 C68 C69 120.2(6)
C67 C68 H68A 119.9
C69 C68 H68A 119.9
C70 C69 C68 119.7(6)
C70 C69 H69A 120.2
C68 C69 H69A 120.2
C69 C70 C71 121.3(6)
C69 C70 H70A 119.3
C71 C70 H70A 119.3
C66 C71 C70 119.4(6)
C66 C71 H71A 120.3
C70 C71 H71A 120.3
C73 C72 H72A 109.5
C73 C72 H72B 109.5
H72A C72 H72B 109.5
C73 C72 H72C 109.5
H72A C72 H72C 109.5
H72B C72 H72C 109.5
O3 C73 C74 128.0(6)
O3 C73 C72 112.5(6)
C74 C73 C72 119.4(6)
C73 C74 C75 127.6(6)
C73 C74 H74A 116.2
C75 C74 H74A 116.2
O4 C75 C74 125.8(6)
O4 C75 C76 114.3(6)
C74 C75 C76 119.8(6)
C75 C76 H76A 109.5
C75 C76 H76B 109.5
H76A C76 H76B 109.5
C75 C76 H76C 109.5
H76A C76 H76C 109.5
H76B C76 H76C 109.5

loop_
_geom_bond_atom_site_label_1
_geom_bond_atom_site_label_2
_geom_bond_distance
Pd1 C1 1.967(5)
Pd1 O4 2.047(4)
Pd1 O3 2.077(4)
Pd1 Cl1 2.2927(15)
O1 C9 1.376(6)
O1 C25 1.436(9)
O2 C42 1.380(6)
O2 C58 1.420(7)
O3 C73 1.253(8)
O4 C75 1.278(8)
N2 C1 1.350(7)
N2 C3 1.384(7)
N2 C6 1.452(6)
N5 C1 1.362(6)
N5 C4 1.394(6)
N5 C39 1.450(6)
C3 C4 1.330(7)
C3 H3A 0.9500
C4 H4A 0.9500
C6 C7 1.400(7)
C6 C11 1.403(7)
C7 C8 1.392(8)
C7 C12 1.520(8)
C8 C9 1.390(8)
C8 H8A 0.9500
C9 C10 1.386(8)
C10 C11 1.389(7)
C10 H10A 0.9500
C11 C26 1.526(7)
C12 C19 1.525(8)
C12 C13 1.532(8)
C12 H12A 1.0000
C13 C18 1.368(8)
C13 C14 1.399(8)
C14 C15 1.399(9)
C14 H14A 0.9500
C15 C16 1.388(10)
C15 H15A 0.9500
C16 C17 1.359(10)
C16 H16A 0.9500
C17 C18 1.393(9)
C17 H17A 0.9500
C18 H18A 0.9500
C19 C24 1.383(8)
C19 C20 1.398(9)
C20 C21 1.395(9)
C20 H20A 0.9500
C21 C22 1.410(12)
C21 H21A 0.9500
C22 C23 1.362(11)
C22 H22A 0.9500
C23 C24 1.401(9)
C23 H23A 0.9500
C24 H24A 0.9500
C25 H25A 0.9800
C25 H25B 0.9800
C25 H25C 0.9800
C26 C27 1.530(7)
C26 C33 1.536(8)
C26 H26A 1.0000
C27 C28 1.392(8)
C27 C32 1.394(8)
C28 C29 1.402(8)
C28 H28A 0.9500
C29 C30 1.364(9)
C29 H29A 0.9500
C30 C31 1.402(9)
C30 H30A 0.9500
C31 C32 1.379(9)
C31 H31A 0.9500
C32 H32A 0.9500
C33 C34 1.391(8)
C33 C38 1.393(8)
C34 C35 1.387(9)
C34 H34A 0.9500
C35 C36 1.382(10)
C35 H35A 0.9500
C36 C37 1.372(10)
C36 H36A 0.9500
C37 C38 1.364(9)
C37 H37A 0.9500
C38 H38A 0.9500
C39 C44 1.398(7)
C39 C40 1.406(7)
C40 C41 1.382(7)
C40 C45 1.534(7)
C41 C42 1.392(7)
C41 H41A 0.9500
C42 C43 1.370(8)
C43 C44 1.395(7)
C43 H43A 0.9500
C44 C59 1.525(7)
C45 C52 1.516(8)
C45 C46 1.539(8)
C45 H45A 1.0000
C46 C47 1.391(9)
C46 C51 1.397(8)
C47 C48 1.401(9)
C47 H47A 0.9500
C48 C49 1.397(10)
C48 H48A 0.9500
C49 C50 1.366(10)
C49 H49A 0.9500
C50 C51 1.411(9)
C50 H50A 0.9500
C51 H51A 0.9500
C52 C53 1.381(8)
C52 C57 1.395(8)
C53 C54 1.403(8)
C53 H53A 0.9500
C54 C55 1.376(9)
C54 H54A 0.9500
C55 C56 1.389(10)
C55 H55A 0.9500
C56 C57 1.383(9)
C56 H56A 0.9500
C57 H57A 0.9500
C58 H58A 0.9800
C58 H58B 0.9800
C58 H58C 0.9800
C59 C66 1.527(8)
C59 C60 1.539(8)
C59 H59A 1.0000
C60 C61 1.393(10)
C60 C65 1.393(9)
C61 C62 1.377(10)
C61 H61A 0.9500
C62 C63 1.374(13)
C62 H62A 0.9500
C63 C64 1.441(14)
C63 H63A 0.9500
C64 C65 1.388(11)
C64 H64A 0.9500
C65 H65A 0.9500
C66 C71 1.388(8)
C66 C67 1.412(9)
C67 C68 1.383(9)
C67 H67A 0.9500
C68 C69 1.392(9)
C68 H68A 0.9500
C69 C70 1.364(10)
C69 H69A 0.9500
C70 C71 1.407(8)
C70 H70A 0.9500
C71 H71A 0.9500
C72 C73 1.493(10)
C72 H72A 0.9800
C72 H72B 0.9800
C72 H72C 0.9800
C73 C74 1.373(9)
C74 C75 1.414(10)
C74 H74A 0.9500
C75 C76 1.517(9)
C76 H76A 0.9800
C76 H76B 0.9800
C76 H76C 0.9800

loop_
_geom_torsion_atom_site_label_1
_geom_torsion_atom_site_label_2
_geom_torsion_atom_site_label_3
_geom_torsion_atom_site_label_4
_geom_torsion
C1 Pd1 O3 C73 -167.2(5)
O4 Pd1 O3 C73 11.9(4)
O3 Pd1 O4 C75 -2.9(5)
Cl1 Pd1 O4 C75 173.8(4)
C3 N2 C1 N5 1.9(6)
C6 N2 C1 N5 -174.5(4)
C3 N2 C1 Pd1 -172.1(4)
C6 N2 C1 Pd1 11.5(7)
C4 N5 C1 N2 -1.3(5)
C39 N5 C1 N2 174.9(5)
C4 N5 C1 Pd1 172.6(4)
C39 N5 C1 Pd1 -11.2(7)
O3 Pd1 C1 N2 102.3(5)
Cl1 Pd1 C1 N2 -74.5(4)
O3 Pd1 C1 N5 -70.4(4)
Cl1 Pd1 C1 N5 112.9(4)
C1 N2 C3 C4 -1.8(6)
C6 N2 C3 C4 174.5(5)
N2 C3 C4 N5 1.0(6)
C1 N5 C4 C3 0.2(6)
C39 N5 C4 C3 -176.1(5)
C1 N2 C6 C7 -76.7(6)
C3 N2 C6 C7 107.4(6)
C1 N2 C6 C11 104.9(6)
C3 N2 C6 C11 -70.9(7)
C11 C6 C7 C8 -7.9(8)
N2 C6 C7 C8 173.8(4)
C11 C6 C7 C12 166.0(5)
N2 C6 C7 C12 -12.3(7)
C6 C7 C8 C9 1.3(8)
C12 C7 C8 C9 -172.4(5)
C25 O1 C9 C10 177.9(6)
C25 O1 C9 C8 0.0(8)
C7 C8 C9 O1 -178.1(5)
C7 C8 C9 C10 4.1(8)
O1 C9 C10 C11 178.9(5)
C8 C9 C10 C11 -3.2(8)
C9 C10 C11 C6 -3.1(8)
C9 C10 C11 C26 169.2(5)
C7 C6 C11 C10 8.7(8)
N2 C6 C11 C10 -173.0(4)
C7 C6 C11 C26 -163.5(5)
N2 C6 C11 C26 14.8(7)
C8 C7 C12 C19 103.7(6)
C6 C7 C12 C19 -69.9(6)
C8 C7 C12 C13 -22.5(7)
C6 C7 C12 C13 164.0(5)
C7 C12 C13 C18 117.9(6)
C19 C12 C13 C18 -6.9(8)
C7 C12 C13 C14 -62.6(7)
C19 C12 C13 C14 172.6(5)
C18 C13 C14 C15 -1.4(10)
C12 C13 C14 C15 179.1(6)
C13 C14 C15 C16 0.4(11)
C14 C15 C16 C17 0.4(12)
C15 C16 C17 C18 -0.2(13)
C14 C13 C18 C17 1.6(10)
C12 C13 C18 C17 -178.9(6)
C16 C17 C18 C13 -0.9(12)
C7 C12 C19 C24 -29.5(7)
C13 C12 C19 C24 96.9(6)
C7 C12 C19 C20 151.1(5)
C13 C12 C19 C20 -82.5(6)
C24 C19 C20 C21 0.5(9)
C12 C19 C20 C21 179.8(6)
C19 C20 C21 C22 -1.6(10)
C20 C21 C22 C23 1.7(10)
C21 C22 C23 C24 -0.6(10)
C20 C19 C24 C23 0.6(9)
C12 C19 C24 C23 -178.8(5)
C22 C23 C24 C19 -0.5(9)
C10 C11 C26 C27 33.3(7)
C6 C11 C26 C27 -154.6(5)
C10 C11 C26 C33 -93.0(6)
C6 C11 C26 C33 79.0(6)
C11 C26 C27 C28 -106.0(6)
C33 C26 C27 C28 19.5(7)
C11 C26 C27 C32 75.4(6)
C33 C26 C27 C32 -159.2(5)
C32 C27 C28 C29 -0.1(8)
C26 C27 C28 C29 -178.8(5)
C27 C28 C29 C30 1.3(9)
C28 C29 C30 C31 -1.2(9)
C29 C30 C31 C32 -0.2(10)
C30 C31 C32 C27 1.4(10)
C28 C27 C32 C31 -1.3(9)
C26 C27 C32 C31 177.5(6)
C11 C26 C33 C34 24.8(7)
C27 C26 C33 C34 -102.6(6)
C11 C26 C33 C38 -157.3(5)
C27 C26 C33 C38 75.3(6)
C38 C33 C34 C35 0.9(9)
C26 C33 C34 C35 178.9(6)
C33 C34 C35 C36 -0.6(11)
C34 C35 C36 C37 -0.8(11)
C35 C36 C37 C38 1.9(10)
C36 C37 C38 C33 -1.6(10)
C34 C33 C38 C37 0.2(9)
C26 C33 C38 C37 -177.8(5)
C1 N5 C39 C44 -76.0(7)
C4 N5 C39 C44 99.6(6)
C1 N5 C39 C40 109.2(6)
C4 N5 C39 C40 -75.2(6)
C44 C39 C40 C41 -0.3(8)
N5 C39 C40 C41 174.4(5)
C44 C39 C40 C45 -175.7(5)
N5 C39 C40 C45 -1.0(7)
C39 C40 C41 C42 -0.1(8)
C45 C40 C41 C42 175.3(5)
C58 O2 C42 C43 -1.6(8)
C58 O2 C42 C41 -178.9(6)
C40 C41 C42 C43 0.4(8)
C40 C41 C42 O2 177.8(5)
O2 C42 C43 C44 -177.4(5)
C41 C42 C43 C44 -0.4(8)
C42 C43 C44 C39 -0.1(8)
C42 C43 C44 C59 -179.4(5)
C40 C39 C44 C43 0.4(8)
N5 C39 C44 C43 -174.4(4)
C40 C39 C44 C59 179.7(5)
N5 C39 C44 C59 4.9(7)
C41 C40 C45 C52 -92.7(6)
C39 C40 C45 C52 82.6(6)
C41 C40 C45 C46 33.9(7)
C39 C40 C45 C46 -150.8(5)
C52 C45 C46 C47 -179.0(5)
C40 C45 C46 C47 55.6(7)
C52 C45 C46 C51 2.6(7)
C40 C45 C46 C51 -122.8(6)
C51 C46 C47 C48 -0.5(9)
C45 C46 C47 C48 -178.9(6)
C46 C47 C48 C49 0.7(10)
C47 C48 C49 C50 -1.0(11)
C48 C49 C50 C51 1.1(11)
C47 C46 C51 C50 0.5(9)
C45 C46 C51 C50 179.0(6)
C49 C50 C51 C46 -0.9(10)
C40 C45 C52 C53 23.2(7)
C46 C45 C52 C53 -102.1(6)
C40 C45 C52 C57 -156.6(5)
C46 C45 C52 C57 78.1(6)
C57 C52 C53 C54 0.8(8)
C45 C52 C53 C54 -179.0(5)
C52 C53 C54 C55 0.0(9)
C53 C54 C55 C56 -0.1(9)
C54 C55 C56 C57 -0.5(9)
C55 C56 C57 C52 1.3(10)
C53 C52 C57 C56 -1.4(9)
C45 C52 C57 C56 178.4(5)
C43 C44 C59 C66 -26.7(7)
C39 C44 C59 C66 154.0(5)
C43 C44 C59 C60 100.6(6)
C39 C44 C59 C60 -78.6(6)
C44 C59 C60 C61 -11.9(7)
C66 C59 C60 C61 113.7(6)
C44 C59 C60 C65 167.4(5)
C66 C59 C60 C65 -67.0(6)
C65 C60 C61 C62 -0.7(10)
C59 C60 C61 C62 178.6(6)
C60 C61 C62 C63 0.4(11)
C61 C62 C63 C64 0.6(12)
C62 C63 C64 C65 -1.3(11)
C63 C64 C65 C60 1.0(10)
C61 C60 C65 C64 -0.1(9)
C59 C60 C65 C64 -179.4(6)
C44 C59 C66 C71 99.1(6)
C60 C59 C66 C71 -27.6(7)
C44 C59 C66 C67 -74.9(6)
C60 C59 C66 C67 158.4(5)
C71 C66 C67 C68 -1.3(9)
C59 C66 C67 C68 172.9(5)
C66 C67 C68 C69 0.8(9)
C67 C68 C69 C70 -0.6(9)
C68 C69 C70 C71 0.8(10)
C67 C66 C71 C70 1.6(8)
C59 C66 C71 C70 -172.4(5)
C69 C70 C71 C66 -1.4(9)
Pd1 O3 C73 C74 -16.4(9)
Pd1 O3 C73 C72 165.7(4)
O3 C73 C74 C75 9.0(12)
C72 C73 C74 C75 -173.3(7)
Pd1 O4 C75 C74 -3.1(9)
Pd1 O4 C75 C76 179.3(4)
C73 C74 C75 O4 2.7(12)
C73 C74 C75 C76 -179.8(7)
